data_2221892
loop_
_publ_author_name
'Yan, Juan'
'Liu, Guang-Xiang'

_publ_section_title
;
 Tris(phenyl 2-pyridyl ketone oxime-\k^2^<i>N</i>,<i>N</i>')cadmium(II)
 dinitrate
;
_journal_issue 6
_journal_name_full 'Acta Crystallographica Section E'
_journal_page_first m641
_journal_paper_doi 10.1107/S1600536809017073
_journal_volume 65
_journal_year 2009
_chemical_formula_iupac '[Cd (C12 H10 N2 O)3] (N O3)2'
_chemical_formula_moiety 'C36 H30 Cd N6 O3 2+, 2(N O3 -)'
_chemical_formula_sum 'C36 H30 Cd N8 O9'
_chemical_formula_weight 831.08
_chemical_name_systematic
;Tris(phenyl 2-pyridyl ketone oxime-k^2^<i>N</i>,<i>N</i>')cadmium(II)
 dinitrate
;
_space_group_IT_number 2
_symmetry_cell_setting triclinic
_symmetry_space_group_name_Hall '-P 1'
_symmetry_space_group_name_H-M 'P -1'
_atom_sites_solution_hydrogens geom
_atom_sites_solution_primary direct
_atom_sites_solution_secondary difmap
_audit_creation_method SHELXL-97
_cell_angle_alpha 101.263(4)
_cell_angle_beta 100.166(4)
_cell_angle_gamma 101.807(4)
_cell_formula_units_Z 2
_cell_length_a 10.618(3)
_cell_length_b 11.687(4)
_cell_length_c 15.279(5)
_cell_measurement_reflns_used 3787
_cell_measurement_temperature 293(2)
_cell_measurement_theta_max 24.38
_cell_measurement_theta_min 2.36
_cell_volume 1773.3(10)
_computing_cell_refinement 'SAINT (Bruker, 2000)'
_computing_data_collection 'SMART (Bruker, 2000)'
_computing_data_reduction 'SAINT (Bruker, 2000)'
_computing_molecular_graphics 'SHELXTL (Sheldrick, 2008)'
_computing_publication_material 'SHELXTL (Sheldrick, 2008)'
_computing_structure_refinement 'SHELXL97 (Sheldrick, 2008)'
_computing_structure_solution 'SHELXS97 (Sheldrick, 2008)'
_diffrn_ambient_temperature 293(2)
_diffrn_measured_fraction_theta_full 0.989
_diffrn_measured_fraction_theta_max 0.989
_diffrn_measurement_device_type 'Bruker SMART Apex CCD area-detector'
_diffrn_measurement_method 'phi and omega scans'
_diffrn_radiation_monochromator graphite
_diffrn_radiation_source 'sealed tube'
_diffrn_radiation_type MoK\a
_diffrn_radiation_wavelength 0.71073
_diffrn_reflns_av_R_equivalents 0.0409
_diffrn_reflns_av_sigmaI/netI 0.0705
_diffrn_reflns_limit_h_max 12
_diffrn_reflns_limit_h_min -12
_diffrn_reflns_limit_k_max 14
_diffrn_reflns_limit_k_min -13
_diffrn_reflns_limit_l_max 17
_diffrn_reflns_limit_l_min -18
_diffrn_reflns_number 13329
_diffrn_reflns_theta_full 25.50
_diffrn_reflns_theta_max 25.50
_diffrn_reflns_theta_min 1.39
_exptl_absorpt_coefficient_mu 0.684
_exptl_absorpt_correction_T_max 0.8868
_exptl_absorpt_correction_T_min 0.8531
_exptl_absorpt_correction_type multi-scan
_exptl_absorpt_process_details '(SADABS; Bruker, 2000)'
_exptl_crystal_colour colourless
_exptl_crystal_density_diffrn 1.556
_exptl_crystal_density_method 'not measured'
_exptl_crystal_description block
_exptl_crystal_F_000 844
_exptl_crystal_size_max 0.24
_exptl_crystal_size_mid 0.22
_exptl_crystal_size_min 0.18
_refine_diff_density_max 0.451
_refine_diff_density_min -0.541
_refine_ls_extinction_method none
_refine_ls_goodness_of_fit_ref 1.083
_refine_ls_hydrogen_treatment constr
_refine_ls_matrix_type full
_refine_ls_number_parameters 490
_refine_ls_number_reflns 6526
_refine_ls_number_restraints 0
_refine_ls_restrained_S_all 1.083
_refine_ls_R_factor_all 0.0845
_refine_ls_R_factor_gt 0.0456
_refine_ls_shift/su_max 0.000
_refine_ls_shift/su_mean 0.000
_refine_ls_structure_factor_coef Fsqd
_refine_ls_weighting_details 'calc w=1/[\s^2^(Fo^2^)+(0.0100P)^2^+0.9209P] where P=(Fo^2^+2Fc^2^)/3'
_refine_ls_weighting_scheme calc
_refine_ls_wR_factor_gt 0.0673
_refine_ls_wR_factor_ref 0.0772
_reflns_number_gt 4387
_reflns_number_total 6526
_reflns_threshold_expression >2sigma(I)
_cod_data_source_file at2779.cif
_cod_data_source_block I
_cod_database_code 2221892
_cod_database_fobs_code 2221892

loop_
_symmetry_equiv_pos_as_xyz
'x, y, z'
'-x, -y, -z'

loop_
_atom_site_type_symbol
_atom_site_label
_atom_site_fract_x
_atom_site_fract_y
_atom_site_fract_z
_atom_site_U_iso_or_equiv
_atom_site_adp_type
_atom_site_calc_flag
_atom_site_refinement_flags
_atom_site_occupancy
_atom_site_disorder_assembly
_atom_site_disorder_group
Cd Cd1 0.39932(3) 0.31776(3) 0.24172(2) 0.04876(12) Uani d . 1 . .
N N1 0.6295(3) 0.3685(3) 0.2886(2) 0.0444(9) Uani d . 1 . .
N N2 0.5000(3) 0.2396(3) 0.1219(2) 0.0427(8) Uani d . 1 . .
N N3 0.4239(3) 0.4973(3) 0.1957(2) 0.0421(8) Uani d . 1 . .
N N4 0.3093(3) 0.4563(3) 0.3321(2) 0.0421(8) Uani d . 1 . .
N N5 0.3952(3) 0.1499(3) 0.3045(2) 0.0426(9) Uani d . 1 . .
N N6 0.1810(3) 0.1985(3) 0.2194(2) 0.0424(8) Uani d . 1 . .
N N7 0.1902(3) 0.3451(4) 0.0246(3) 0.0670(12) Uani d . 1 . .
N N8 0.3849(5) 0.2736(4) 0.5251(3) 0.0751(13) Uani d . 1 . .
O O1 0.4373(3) 0.1901(3) 0.02985(19) 0.0568(8) Uani d . 1 . .
H H1 0.3608 0.1964 0.0215 0.085 Uiso calc R 1 . .
O O2 0.2339(3) 0.4255(3) 0.39257(19) 0.0524(8) Uani d . 1 . .
H H2 0.2688 0.3854 0.4232 0.079 Uiso calc R 1 . .
O O3 0.0693(3) 0.2320(3) 0.1822(2) 0.0615(8) Uani d . 1 . .
H H3 0.0886 0.2782 0.1498 0.092 Uiso calc R 1 . .
O O4 0.1362(3) 0.3998(3) 0.0776(2) 0.0938(12) Uani d . 1 . .
O O5 0.2140(4) 0.3763(4) -0.0428(3) 0.1087(14) Uani d . 1 . .
O O6 0.2210(3) 0.2537(4) 0.0439(3) 0.0946(12) Uani d . 1 . .
O O7 0.4502(5) 0.3435(4) 0.4894(3) 0.1285(17) Uani d . 1 . .
O O8 0.2671(4) 0.2615(4) 0.5008(3) 0.1301(18) Uani d . 1 . .
O O9 0.4367(5) 0.2216(4) 0.5717(3) 0.1331(18) Uani d . 1 . .
C C1 0.6938(4) 0.4314(4) 0.3723(3) 0.0514(11) Uani d . 1 . .
H H1A 0.6469 0.4685 0.4103 0.062 Uiso calc R 1 . .
C C2 0.8274(4) 0.4444(4) 0.4061(3) 0.0586(13) Uani d . 1 . .
H H2A 0.8700 0.4908 0.4646 0.070 Uiso calc R 1 . .
C C3 0.8948(4) 0.3864(4) 0.3503(3) 0.0625(14) Uani d . 1 . .
H H3A 0.9836 0.3902 0.3715 0.075 Uiso calc R 1 . .
C C4 0.8300(4) 0.3226(4) 0.2628(3) 0.0484(11) Uani d . 1 . .
H H4 0.8751 0.2839 0.2242 0.058 Uiso calc R 1 . .
C C5 0.6979(4) 0.3163(3) 0.2325(3) 0.0376(10) Uani d . 1 . .
C C6 0.6255(4) 0.2552(3) 0.1382(3) 0.0374(10) Uani d . 1 . .
C C7 0.7001(4) 0.2251(4) 0.0665(3) 0.0426(10) Uani d . 1 . .
C C8 0.6898(4) 0.1069(4) 0.0231(3) 0.0631(13) Uani d . 1 . .
H H8 0.6357 0.0441 0.0385 0.076 Uiso calc R 1 . .
C C9 0.7599(5) 0.0828(5) -0.0427(4) 0.0842(17) Uani d . 1 . .
H H9 0.7527 0.0034 -0.0720 0.101 Uiso calc R 1 . .
C C10 0.8401(5) 0.1739(6) -0.0658(4) 0.0833(17) Uani d . 1 . .
H H10 0.8877 0.1564 -0.1101 0.100 Uiso calc R 1 . .
C C11 0.8501(4) 0.2905(5) -0.0238(3) 0.0689(14) Uani d . 1 . .
H H11 0.9036 0.3525 -0.0404 0.083 Uiso calc R 1 . .
C C12 0.7816(4) 0.3176(4) 0.0431(3) 0.0532(12) Uani d . 1 . .
H H12 0.7901 0.3974 0.0723 0.064 Uiso calc R 1 . .
C C13 0.5020(4) 0.5307(4) 0.1411(3) 0.0591(13) Uani d . 1 . .
H H13 0.5472 0.4764 0.1168 0.071 Uiso calc R 1 . .
C C14 0.5201(4) 0.6396(4) 0.1186(3) 0.0596(13) Uani d . 1 . .
H H14 0.5765 0.6591 0.0806 0.071 Uiso calc R 1 . .
C C15 0.4529(4) 0.7188(4) 0.1534(3) 0.0515(12) Uani d . 1 . .
H H15 0.4614 0.7931 0.1385 0.062 Uiso calc R 1 . .
C C16 0.3725(4) 0.6877(3) 0.2106(3) 0.0492(11) Uani d . 1 . .
H H16 0.3262 0.7408 0.2349 0.059 Uiso calc R 1 . .
C C17 0.3608(3) 0.5765(3) 0.2320(2) 0.0350(9) Uani d . 1 . .
C C18 0.2810(3) 0.5415(3) 0.2966(2) 0.0352(9) Uani d . 1 . .
C C19 0.1797(4) 0.6062(3) 0.3191(3) 0.0396(10) Uani d . 1 . .
C C20 0.0747(4) 0.6039(4) 0.2504(3) 0.0551(12) Uani d . 1 . .
H H20 0.0691 0.5641 0.1903 0.066 Uiso calc R 1 . .
C C21 -0.0220(5) 0.6609(5) 0.2712(4) 0.0768(16) Uani d . 1 . .
H H21 -0.0921 0.6596 0.2246 0.092 Uiso calc R 1 . .
C C22 -0.0163(6) 0.7188(5) 0.3584(5) 0.086(2) Uani d . 1 . .
H H22 -0.0828 0.7553 0.3720 0.103 Uiso calc R 1 . .
C C23 0.0890(6) 0.7224(4) 0.4261(4) 0.0761(16) Uani d . 1 . .
H H23 0.0940 0.7627 0.4859 0.091 Uiso calc R 1 . .
C C24 0.1879(4) 0.6674(3) 0.4070(3) 0.0553(12) Uani d . 1 . .
H H24 0.2595 0.6719 0.4536 0.066 Uiso calc R 1 . .
C C25 0.5031(4) 0.1182(4) 0.3414(3) 0.0510(12) Uani d . 1 . .
H H25 0.5852 0.1662 0.3424 0.061 Uiso calc R 1 . .
C C26 0.5001(4) 0.0196(4) 0.3777(3) 0.0570(12) Uani d . 1 . .
H H26 0.5775 -0.0001 0.4014 0.068 Uiso calc R 1 . .
C C27 0.3793(4) -0.0487(4) 0.3776(3) 0.0508(11) Uani d . 1 . .
H H27 0.3735 -0.1158 0.4024 0.061 Uiso calc R 1 . .
C C28 0.2668(4) -0.0187(3) 0.3412(3) 0.0498(11) Uani d . 1 . .
H H28 0.1843 -0.0654 0.3405 0.060 Uiso calc R 1 . .
C C29 0.2771(4) 0.0812(3) 0.3057(2) 0.0342(9) Uani d . 1 . .
C C30 0.1588(4) 0.1179(3) 0.2634(3) 0.0370(9) Uani d . 1 . .
C C31 0.0258(4) 0.0574(3) 0.2733(3) 0.0404(10) Uani d . 1 . .
C C32 -0.0003(4) 0.0635(4) 0.3599(3) 0.0518(11) Uani d . 1 . .
H H32 0.0635 0.1083 0.4118 0.062 Uiso calc R 1 . .
C C33 -0.1227(4) 0.0021(4) 0.3680(4) 0.0642(14) Uani d . 1 . .
H H33 -0.1416 0.0074 0.4256 0.077 Uiso calc R 1 . .
C C34 -0.2156(4) -0.0661(4) 0.2919(4) 0.0690(15) Uani d . 1 . .
H H34 -0.2964 -0.1086 0.2982 0.083 Uiso calc R 1 . .
C C35 -0.1901(4) -0.0721(4) 0.2063(4) 0.0726(15) Uani d . 1 . .
H H35 -0.2538 -0.1182 0.1547 0.087 Uiso calc R 1 . .
C C36 -0.0694(4) -0.0095(4) 0.1965(3) 0.0597(13) Uani d . 1 . .
H H36 -0.0527 -0.0125 0.1385 0.072 Uiso calc R 1 . .

loop_
_atom_site_aniso_label
_atom_site_aniso_U_11
_atom_site_aniso_U_22
_atom_site_aniso_U_33
_atom_site_aniso_U_12
_atom_site_aniso_U_13
_atom_site_aniso_U_23
Cd1 0.03717(17) 0.04326(19) 0.0802(3) 0.01777(14) 0.02862(17) 0.02601(17)
N1 0.041(2) 0.036(2) 0.057(3) 0.0085(16) 0.0198(19) 0.0055(19)
N2 0.040(2) 0.043(2) 0.041(2) 0.0079(17) 0.0013(18) 0.0117(18)
N3 0.0376(19) 0.043(2) 0.054(2) 0.0149(16) 0.0173(17) 0.0192(18)
N4 0.051(2) 0.046(2) 0.038(2) 0.0164(17) 0.0197(17) 0.0167(18)
N5 0.0320(19) 0.045(2) 0.059(2) 0.0132(16) 0.0172(17) 0.0218(18)
N6 0.0314(18) 0.051(2) 0.048(2) 0.0167(17) 0.0053(17) 0.0173(19)
N7 0.034(2) 0.087(4) 0.074(3) 0.015(2) 0.007(2) 0.010(3)
N8 0.086(4) 0.054(3) 0.077(4) 0.034(3) -0.007(3) 0.003(3)
O1 0.0427(18) 0.064(2) 0.052(2) 0.0047(17) -0.0019(16) 0.0074(17)
O2 0.070(2) 0.060(2) 0.0440(19) 0.0276(16) 0.0248(17) 0.0282(16)
O3 0.0425(17) 0.078(2) 0.080(2) 0.0250(16) 0.0141(16) 0.0456(19)
O4 0.062(2) 0.109(3) 0.093(3) 0.022(2) 0.018(2) -0.016(2)
O5 0.132(4) 0.123(3) 0.101(3) 0.045(3) 0.053(3) 0.058(3)
O6 0.078(3) 0.104(3) 0.129(4) 0.041(2) 0.043(2) 0.054(3)
O7 0.152(4) 0.094(3) 0.141(4) 0.023(3) 0.040(3) 0.032(3)
O8 0.074(3) 0.107(3) 0.177(5) 0.026(3) -0.015(3) -0.005(3)
O9 0.183(5) 0.126(4) 0.120(4) 0.095(4) 0.011(3) 0.059(3)
C1 0.054(3) 0.049(3) 0.047(3) 0.009(2) 0.017(2) 0.002(2)
C2 0.052(3) 0.070(3) 0.040(3) -0.005(3) 0.005(2) 0.007(3)
C3 0.031(2) 0.100(4) 0.055(3) 0.008(3) 0.007(2) 0.026(3)
C4 0.037(2) 0.075(3) 0.036(3) 0.019(2) 0.009(2) 0.012(2)
C5 0.034(2) 0.036(2) 0.044(3) 0.0074(19) 0.015(2) 0.010(2)
C6 0.031(2) 0.032(2) 0.048(3) 0.0077(18) 0.009(2) 0.008(2)
C7 0.037(2) 0.050(3) 0.042(3) 0.015(2) 0.009(2) 0.010(2)
C8 0.075(3) 0.054(3) 0.068(3) 0.024(3) 0.029(3) 0.012(3)
C9 0.100(4) 0.075(4) 0.079(4) 0.033(3) 0.038(4) -0.005(3)
C10 0.076(4) 0.115(5) 0.071(4) 0.041(4) 0.040(3) 0.014(4)
C11 0.053(3) 0.105(4) 0.056(3) 0.016(3) 0.020(3) 0.033(3)
C12 0.048(3) 0.065(3) 0.044(3) 0.014(2) 0.008(2) 0.010(2)
C13 0.057(3) 0.054(3) 0.085(4) 0.020(2) 0.043(3) 0.031(3)
C14 0.055(3) 0.061(3) 0.076(4) 0.012(2) 0.034(3) 0.034(3)
C15 0.055(3) 0.041(3) 0.058(3) 0.002(2) 0.010(2) 0.022(2)
C16 0.059(3) 0.035(2) 0.056(3) 0.011(2) 0.018(2) 0.014(2)
C17 0.029(2) 0.037(2) 0.036(2) 0.0046(18) 0.0019(19) 0.008(2)
C18 0.037(2) 0.036(2) 0.030(2) 0.0083(19) 0.0039(19) 0.007(2)
C19 0.049(3) 0.039(2) 0.039(3) 0.018(2) 0.015(2) 0.015(2)
C20 0.061(3) 0.071(3) 0.045(3) 0.031(3) 0.014(2) 0.024(3)
C21 0.063(3) 0.089(4) 0.109(5) 0.045(3) 0.032(3) 0.058(4)
C22 0.104(5) 0.071(4) 0.134(6) 0.056(4) 0.082(5) 0.056(4)
C23 0.117(5) 0.056(3) 0.083(4) 0.042(3) 0.062(4) 0.026(3)
C24 0.074(3) 0.042(3) 0.060(3) 0.018(2) 0.032(3) 0.017(2)
C25 0.030(2) 0.054(3) 0.073(3) 0.010(2) 0.008(2) 0.029(3)
C26 0.051(3) 0.055(3) 0.073(4) 0.020(2) 0.018(3) 0.024(3)
C27 0.060(3) 0.041(3) 0.056(3) 0.018(2) 0.014(3) 0.019(2)
C28 0.049(3) 0.039(3) 0.068(3) 0.011(2) 0.022(2) 0.019(2)
C29 0.038(2) 0.035(2) 0.031(2) 0.0114(19) 0.0088(19) 0.0081(19)
C30 0.035(2) 0.036(2) 0.039(3) 0.0088(19) 0.010(2) 0.005(2)
C31 0.032(2) 0.042(3) 0.049(3) 0.010(2) 0.012(2) 0.012(2)
C32 0.046(3) 0.051(3) 0.055(3) 0.005(2) 0.016(2) 0.009(2)
C33 0.054(3) 0.063(3) 0.082(4) 0.011(3) 0.040(3) 0.012(3)
C34 0.040(3) 0.061(3) 0.100(5) 0.002(3) 0.023(3) 0.009(3)
C35 0.039(3) 0.082(4) 0.075(4) -0.008(3) 0.003(3) -0.001(3)
C36 0.043(3) 0.066(3) 0.064(3) 0.005(2) 0.016(3) 0.007(3)

loop_
_atom_type_symbol
_atom_type_description
_atom_type_scat_dispersion_real
_atom_type_scat_dispersion_imag
_atom_type_scat_source
Cd Cd -0.8075 1.2024 'International Tables Vol C Tables 4.2.6.8 and 6.1.1.4'
C C 0.0033 0.0016 'International Tables Vol C Tables 4.2.6.8 and 6.1.1.4'
H H 0.0000 0.0000 'International Tables Vol C Tables 4.2.6.8 and 6.1.1.4'
O O 0.0106 0.0060 'International Tables Vol C Tables 4.2.6.8 and 6.1.1.4'
N N 0.0061 0.0033 'International Tables Vol C Tables 4.2.6.8 and 6.1.1.4'

loop_
_geom_angle_atom_site_label_1
_geom_angle_atom_site_label_2
_geom_angle_atom_site_label_3
_geom_angle_site_symmetry_1
_geom_angle_site_symmetry_3
_geom_angle
_geom_angle_publ_flag
N3 Cd1 N1 . . 86.23(10) ?
N3 Cd1 N5 . . 172.80(12) ?
N1 Cd1 N5 . . 88.33(10) ?
N3 Cd1 N6 . . 117.48(10) ?
N1 Cd1 N6 . . 156.28(10) ?
N5 Cd1 N6 . . 68.00(11) ?
N3 Cd1 N4 . . 69.06(11) ?
N1 Cd1 N4 . . 110.42(11) ?
N5 Cd1 N4 . . 108.62(11) ?
N6 Cd1 N4 . . 80.07(11) ?
N3 Cd1 N2 . . 89.14(10) ?
N1 Cd1 N2 . . 68.22(12) ?
N5 Cd1 N2 . . 93.23(10) ?
N6 Cd1 N2 . . 110.04(11) ?
N4 Cd1 N2 . . 158.13(10) ?
C1 N1 C5 . . 118.6(3) ?
C1 N1 Cd1 . . 122.8(3) ?
C5 N1 Cd1 . . 117.9(3) ?
C6 N2 O1 . . 113.9(3) ?
C6 N2 Cd1 . . 119.3(3) ?
O1 N2 Cd1 . . 126.3(2) ?
C13 N3 C17 . . 117.8(3) ?
C13 N3 Cd1 . . 125.2(3) ?
C17 N3 Cd1 . . 116.9(2) ?
C18 N4 O2 . . 114.0(3) ?
C18 N4 Cd1 . . 115.8(2) ?
O2 N4 Cd1 . . 123.5(2) ?
C25 N5 C29 . . 117.2(3) ?
C25 N5 Cd1 . . 124.3(3) ?
C29 N5 Cd1 . . 118.5(2) ?
C30 N6 O3 . . 114.2(3) ?
C30 N6 Cd1 . . 119.8(3) ?
O3 N6 Cd1 . . 123.4(2) ?
O5 N7 O4 . . 122.9(5) ?
O5 N7 O6 . . 120.6(5) ?
O4 N7 O6 . . 116.5(5) ?
O9 N8 O8 . . 126.6(6) ?
O9 N8 O7 . . 120.3(6) ?
O8 N8 O7 . . 112.9(5) ?
N2 O1 H1 . . 109.5 ?
N4 O2 H2 . . 109.5 ?
N6 O3 H3 . . 109.5 ?
N1 C1 C2 . . 123.3(4) ?
N1 C1 H1A . . 118.4 ?
C2 C1 H1A . . 118.4 ?
C3 C2 C1 . . 117.8(4) ?
C3 C2 H2A . . 121.1 ?
C1 C2 H2A . . 121.1 ?
C2 C3 C4 . . 119.5(4) ?
C2 C3 H3A . . 120.2 ?
C4 C3 H3A . . 120.2 ?
C3 C4 C5 . . 119.7(4) ?
C3 C4 H4 . . 120.1 ?
C5 C4 H4 . . 120.1 ?
N1 C5 C4 . . 121.0(4) ?
N1 C5 C6 . . 116.9(3) ?
C4 C5 C6 . . 122.0(3) ?
N2 C6 C5 . . 116.2(3) ?
N2 C6 C7 . . 123.9(4) ?
C5 C6 C7 . . 119.6(3) ?
C8 C7 C12 . . 119.5(4) ?
C8 C7 C6 . . 121.3(4) ?
C12 C7 C6 . . 119.2(4) ?
C9 C8 C7 . . 119.6(4) ?
C9 C8 H8 . . 120.2 ?
C7 C8 H8 . . 120.2 ?
C10 C9 C8 . . 120.9(5) ?
C10 C9 H9 . . 119.5 ?
C8 C9 H9 . . 119.5 ?
C11 C10 C9 . . 119.8(5) ?
C11 C10 H10 . . 120.1 ?
C9 C10 H10 . . 120.1 ?
C10 C11 C12 . . 120.6(5) ?
C10 C11 H11 . . 119.7 ?
C12 C11 H11 . . 119.7 ?
C11 C12 C7 . . 119.5(4) ?
C11 C12 H12 . . 120.2 ?
C7 C12 H12 . . 120.2 ?
N3 C13 C14 . . 124.2(4) ?
N3 C13 H13 . . 117.9 ?
C14 C13 H13 . . 117.9 ?
C15 C14 C13 . . 118.0(4) ?
C15 C14 H14 . . 121.0 ?
C13 C14 H14 . . 121.0 ?
C14 C15 C16 . . 119.2(4) ?
C14 C15 H15 . . 120.4 ?
C16 C15 H15 . . 120.4 ?
C15 C16 C17 . . 119.7(4) ?
C15 C16 H16 . . 120.2 ?
C17 C16 H16 . . 120.2 ?
N3 C17 C16 . . 121.0(3) ?
N3 C17 C18 . . 117.3(3) ?
C16 C17 C18 . . 121.6(3) ?
N4 C18 C17 . . 115.1(3) ?
N4 C18 C19 . . 124.6(3) ?
C17 C18 C19 . . 120.2(3) ?
C24 C19 C20 . . 119.3(4) ?
C24 C19 C18 . . 121.3(4) ?
C20 C19 C18 . . 119.4(4) ?
C21 C20 C19 . . 119.8(4) ?
C21 C20 H20 . . 120.1 ?
C19 C20 H20 . . 120.1 ?
C22 C21 C20 . . 121.1(5) ?
C22 C21 H21 . . 119.5 ?
C20 C21 H21 . . 119.5 ?
C21 C22 C23 . . 118.9(5) ?
C21 C22 H22 . . 120.6 ?
C23 C22 H22 . . 120.6 ?
C22 C23 C24 . . 121.2(5) ?
C22 C23 H23 . . 119.4 ?
C24 C23 H23 . . 119.4 ?
C19 C24 C23 . . 119.6(5) ?
C19 C24 H24 . . 120.2 ?
C23 C24 H24 . . 120.2 ?
N5 C25 C26 . . 124.1(4) ?
N5 C25 H25 . . 118.0 ?
C26 C25 H25 . . 118.0 ?
C27 C26 C25 . . 117.6(4) ?
C27 C26 H26 . . 121.2 ?
C25 C26 H26 . . 121.2 ?
C26 C27 C28 . . 120.1(4) ?
C26 C27 H27 . . 120.0 ?
C28 C27 H27 . . 120.0 ?
C27 C28 C29 . . 119.3(4) ?
C27 C28 H28 . . 120.4 ?
C29 C28 H28 . . 120.4 ?
N5 C29 C28 . . 121.8(3) ?
N5 C29 C30 . . 116.0(3) ?
C28 C29 C30 . . 122.2(3) ?
N6 C30 C29 . . 115.6(3) ?
N6 C30 C31 . . 125.1(3) ?
C29 C30 C31 . . 119.2(3) ?
C36 C31 C32 . . 120.0(4) ?
C36 C31 C30 . . 119.9(4) ?
C32 C31 C30 . . 120.0(4) ?
C33 C32 C31 . . 119.3(4) ?
C33 C32 H32 . . 120.4 ?
C31 C32 H32 . . 120.4 ?
C34 C33 C32 . . 120.5(4) ?
C34 C33 H33 . . 119.8 ?
C32 C33 H33 . . 119.8 ?
C33 C34 C35 . . 120.3(4) ?
C33 C34 H34 . . 119.8 ?
C35 C34 H34 . . 119.8 ?
C34 C35 C36 . . 120.1(5) ?
C34 C35 H35 . . 119.9 ?
C36 C35 H35 . . 119.9 ?
C31 C36 C35 . . 119.8(4) ?
C31 C36 H36 . . 120.1 ?
C35 C36 H36 . . 120.1 ?

loop_
_geom_bond_atom_site_label_1
_geom_bond_atom_site_label_2
_geom_bond_site_symmetry_2
_geom_bond_distance
_geom_bond_publ_flag
Cd1 N3 . 2.320(3) ?
Cd1 N1 . 2.337(3) ?
Cd1 N5 . 2.342(3) ?
Cd1 N6 . 2.376(3) ?
Cd1 N4 . 2.380(3) ?
Cd1 N2 . 2.402(3) ?
N1 C1 . 1.327(5) ?
N1 C5 . 1.353(4) ?
N2 C6 . 1.279(4) ?
N2 O1 . 1.396(4) ?
N3 C13 . 1.332(4) ?
N3 C17 . 1.341(4) ?
N4 C18 . 1.285(4) ?
N4 O2 . 1.378(3) ?
N5 C25 . 1.340(4) ?
N5 C29 . 1.349(4) ?
N6 C30 . 1.269(4) ?
N6 O3 . 1.386(3) ?
N7 O5 . 1.208(5) ?
N7 O4 . 1.227(4) ?
N7 O6 . 1.252(5) ?
N8 O9 . 1.161(5) ?
N8 O8 . 1.210(5) ?
N8 O7 . 1.234(5) ?
O1 H1 . 0.8200 ?
O2 H2 . 0.8200 ?
O3 H3 . 0.8200 ?
C1 C2 . 1.388(5) ?
C1 H1A . 0.9300 ?
C2 C3 . 1.373(5) ?
C2 H2A . 0.9300 ?
C3 C4 . 1.375(5) ?
C3 H3A . 0.9300 ?
C4 C5 . 1.380(5) ?
C4 H4 . 0.9300 ?
C5 C6 . 1.470(5) ?
C6 C7 . 1.490(5) ?
C7 C8 . 1.384(5) ?
C7 C12 . 1.387(5) ?
C8 C9 . 1.373(6) ?
C8 H8 . 0.9300 ?
C9 C10 . 1.366(6) ?
C9 H9 . 0.9300 ?
C10 C11 . 1.362(6) ?
C10 H10 . 0.9300 ?
C11 C12 . 1.380(5) ?
C11 H11 . 0.9300 ?
C12 H12 . 0.9300 ?
C13 C14 . 1.368(5) ?
C13 H13 . 0.9300 ?
C14 C15 . 1.364(5) ?
C14 H14 . 0.9300 ?
C15 C16 . 1.374(5) ?
C15 H15 . 0.9300 ?
C16 C17 . 1.387(5) ?
C16 H16 . 0.9300 ?
C17 C18 . 1.474(5) ?
C18 C19 . 1.486(5) ?
C19 C24 . 1.372(5) ?
C19 C20 . 1.382(5) ?
C20 C21 . 1.382(5) ?
C20 H20 . 0.9300 ?
C21 C22 . 1.356(7) ?
C21 H21 . 0.9300 ?
C22 C23 . 1.370(7) ?
C22 H22 . 0.9300 ?
C23 C24 . 1.382(6) ?
C23 H23 . 0.9300 ?
C24 H24 . 0.9300 ?
C25 C26 . 1.371(5) ?
C25 H25 . 0.9300 ?
C26 C27 . 1.365(5) ?
C26 H26 . 0.9300 ?
C27 C28 . 1.369(5) ?
C27 H27 . 0.9300 ?
C28 C29 . 1.373(5) ?
C28 H28 . 0.9300 ?
C29 C30 . 1.490(5) ?
C30 C31 . 1.491(5) ?
C31 C36 . 1.382(5) ?
C31 C32 . 1.391(5) ?
C32 C33 . 1.389(5) ?
C32 H32 . 0.9300 ?
C33 C34 . 1.368(6) ?
C33 H33 . 0.9300 ?
C34 C35 . 1.374(6) ?
C34 H34 . 0.9300 ?
C35 C36 . 1.387(5) ?
C35 H35 . 0.9300 ?
C36 H36 . 0.9300 ?

loop_
_geom_hbond_atom_site_label_D
_geom_hbond_atom_site_label_H
_geom_hbond_atom_site_label_A
_geom_hbond_site_symmetry_A
_geom_hbond_distance_DH
_geom_hbond_distance_HA
_geom_hbond_distance_DA
_geom_hbond_angle_DHA
C32 H32 O8 . 0.93 2.48 3.355(6) 156.6
C27 H27 O9 2_656 0.93 2.58 3.191(6) 123.4
C14 H14 O5 2_665 0.93 2.49 3.261(6) 140.6
C4 H4 O3 1_655 0.93 2.42 3.285(5) 154.5
C3 H3A O2 1_655 0.93 2.56 3.461(5) 164.4
O3 H3 O6 . 0.82 2.34 2.892(4) 125.6
O3 H3 O4 . 0.82 2.00 2.820(5) 176.2
O2 H2 O8 . 0.82 2.04 2.800(5) 153.6
O2 H2 O7 . 0.82 2.21 2.939(6) 149.1
O1 H1 O6 . 0.82 1.81 2.585(4) 157.7

loop_
_geom_torsion_atom_site_label_1
_geom_torsion_atom_site_label_2
_geom_torsion_atom_site_label_3
_geom_torsion_atom_site_label_4
_geom_torsion_site_symmetry_1
_geom_torsion_site_symmetry_2
_geom_torsion_site_symmetry_3
_geom_torsion_site_symmetry_4
_geom_torsion
_geom_torsion_publ_flag
N3 Cd1 N1 C1 . . . . 90.4(3) ?
N5 Cd1 N1 C1 . . . . -84.8(3) ?
N6 Cd1 N1 C1 . . . . -88.5(4) ?
N4 Cd1 N1 C1 . . . . 24.4(3) ?
N2 Cd1 N1 C1 . . . . -179.0(3) ?
N3 Cd1 N1 C5 . . . . -99.7(3) ?
N5 Cd1 N1 C5 . . . . 85.0(3) ?
N6 Cd1 N1 C5 . . . . 81.4(4) ?
N4 Cd1 N1 C5 . . . . -165.7(2) ?
N2 Cd1 N1 C5 . . . . -9.1(2) ?
N3 Cd1 N2 C6 . . . . 89.4(3) ?
N1 Cd1 N2 C6 . . . . 3.1(3) ?
N5 Cd1 N2 C6 . . . . -83.8(3) ?
N6 Cd1 N2 C6 . . . . -151.5(3) ?
N4 Cd1 N2 C6 . . . . 93.9(4) ?
N3 Cd1 N2 O1 . . . . -81.9(3) ?
N1 Cd1 N2 O1 . . . . -168.2(3) ?
N5 Cd1 N2 O1 . . . . 104.9(3) ?
N6 Cd1 N2 O1 . . . . 37.2(3) ?
N4 Cd1 N2 O1 . . . . -77.4(4) ?
N1 Cd1 N3 C13 . . . . 52.5(3) ?
N6 Cd1 N3 C13 . . . . -128.0(3) ?
N4 Cd1 N3 C13 . . . . 166.1(4) ?
N2 Cd1 N3 C13 . . . . -15.7(3) ?
N1 Cd1 N3 C17 . . . . -122.9(3) ?
N6 Cd1 N3 C17 . . . . 56.6(3) ?
N4 Cd1 N3 C17 . . . . -9.3(3) ?
N2 Cd1 N3 C17 . . . . 168.9(3) ?
N3 Cd1 N4 C18 . . . . 20.4(3) ?
N1 Cd1 N4 C18 . . . . 97.8(3) ?
N5 Cd1 N4 C18 . . . . -166.9(3) ?
N6 Cd1 N4 C18 . . . . -104.3(3) ?
N2 Cd1 N4 C18 . . . . 15.6(5) ?
N3 Cd1 N4 O2 . . . . 170.0(3) ?
N1 Cd1 N4 O2 . . . . -112.6(3) ?
N5 Cd1 N4 O2 . . . . -17.3(3) ?
N6 Cd1 N4 O2 . . . . 45.3(3) ?
N2 Cd1 N4 O2 . . . . 165.2(3) ?
N1 Cd1 N5 C25 . . . . -4.0(3) ?
N6 Cd1 N5 C25 . . . . 174.4(3) ?
N4 Cd1 N5 C25 . . . . -115.1(3) ?
N2 Cd1 N5 C25 . . . . 64.0(3) ?
N1 Cd1 N5 C29 . . . . 174.6(3) ?
N6 Cd1 N5 C29 . . . . -7.0(3) ?
N4 Cd1 N5 C29 . . . . 63.5(3) ?
N2 Cd1 N5 C29 . . . . -117.4(3) ?
N3 Cd1 N6 C30 . . . . -161.7(3) ?
N1 Cd1 N6 C30 . . . . 17.1(5) ?
N5 Cd1 N6 C30 . . . . 13.1(3) ?
N4 Cd1 N6 C30 . . . . -101.7(3) ?
N2 Cd1 N6 C30 . . . . 98.4(3) ?
N3 Cd1 N6 O3 . . . . -1.1(3) ?
N1 Cd1 N6 O3 . . . . 177.7(3) ?
N5 Cd1 N6 O3 . . . . 173.7(3) ?
N4 Cd1 N6 O3 . . . . 58.9(3) ?
N2 Cd1 N6 O3 . . . . -101.0(3) ?
C5 N1 C1 C2 . . . . -1.3(6) ?
Cd1 N1 C1 C2 . . . . 168.5(3) ?
N1 C1 C2 C3 . . . . -1.7(6) ?
C1 C2 C3 C4 . . . . 2.7(6) ?
C2 C3 C4 C5 . . . . -0.8(6) ?
C1 N1 C5 C4 . . . . 3.4(5) ?
Cd1 N1 C5 C4 . . . . -167.0(3) ?
C1 N1 C5 C6 . . . . -175.6(3) ?
Cd1 N1 C5 C6 . . . . 14.1(4) ?
C3 C4 C5 N1 . . . . -2.3(6) ?
C3 C4 C5 C6 . . . . 176.5(4) ?
O1 N2 C6 C5 . . . . 175.1(3) ?
Cd1 N2 C6 C5 . . . . 2.7(4) ?
O1 N2 C6 C7 . . . . 0.6(5) ?
Cd1 N2 C6 C7 . . . . -171.7(3) ?
N1 C5 C6 N2 . . . . -11.1(5) ?
C4 C5 C6 N2 . . . . 170.0(4) ?
N1 C5 C6 C7 . . . . 163.6(3) ?
C4 C5 C6 C7 . . . . -15.3(5) ?
N2 C6 C7 C8 . . . . -69.3(5) ?
C5 C6 C7 C8 . . . . 116.4(4) ?
N2 C6 C7 C12 . . . . 110.8(5) ?
C5 C6 C7 C12 . . . . -63.5(5) ?
C12 C7 C8 C9 . . . . -0.3(7) ?
C6 C7 C8 C9 . . . . 179.8(4) ?
C7 C8 C9 C10 . . . . 0.2(8) ?
C8 C9 C10 C11 . . . . -0.6(9) ?
C9 C10 C11 C12 . . . . 1.1(8) ?
C10 C11 C12 C7 . . . . -1.1(7) ?
C8 C7 C12 C11 . . . . 0.7(6) ?
C6 C7 C12 C11 . . . . -179.4(4) ?
C17 N3 C13 C14 . . . . -1.2(7) ?
Cd1 N3 C13 C14 . . . . -176.6(3) ?
N3 C13 C14 C15 . . . . -0.7(7) ?
C13 C14 C15 C16 . . . . 1.3(7) ?
C14 C15 C16 C17 . . . . -0.1(6) ?
C13 N3 C17 C16 . . . . 2.4(6) ?
Cd1 N3 C17 C16 . . . . 178.2(3) ?
C13 N3 C17 C18 . . . . -176.4(4) ?
Cd1 N3 C17 C18 . . . . -0.6(4) ?
C15 C16 C17 N3 . . . . -1.8(6) ?
C15 C16 C17 C18 . . . . 177.0(4) ?
O2 N4 C18 C17 . . . . 179.7(3) ?
Cd1 N4 C18 C17 . . . . -27.8(4) ?
O2 N4 C18 C19 . . . . 1.9(5) ?
Cd1 N4 C18 C19 . . . . 154.4(3) ?
N3 C17 C18 N4 . . . . 19.4(5) ?
C16 C17 C18 N4 . . . . -159.4(4) ?
N3 C17 C18 C19 . . . . -162.7(3) ?
C16 C17 C18 C19 . . . . 18.5(6) ?
N4 C18 C19 C24 . . . . 58.9(6) ?
C17 C18 C19 C24 . . . . -118.8(4) ?
N4 C18 C19 C20 . . . . -120.5(4) ?
C17 C18 C19 C20 . . . . 61.8(5) ?
C24 C19 C20 C21 . . . . -1.3(6) ?
C18 C19 C20 C21 . . . . 178.1(4) ?
C19 C20 C21 C22 . . . . -0.5(7) ?
C20 C21 C22 C23 . . . . 1.5(8) ?
C21 C22 C23 C24 . . . . -0.7(8) ?
C20 C19 C24 C23 . . . . 2.1(6) ?
C18 C19 C24 C23 . . . . -177.3(4) ?
C22 C23 C24 C19 . . . . -1.1(7) ?
C29 N5 C25 C26 . . . . 1.7(6) ?
Cd1 N5 C25 C26 . . . . -179.7(3) ?
N5 C25 C26 C27 . . . . -1.4(7) ?
C25 C26 C27 C28 . . . . 0.8(6) ?
C26 C27 C28 C29 . . . . -0.6(6) ?
C25 N5 C29 C28 . . . . -1.4(5) ?
Cd1 N5 C29 C28 . . . . 179.9(3) ?
C25 N5 C29 C30 . . . . -179.4(3) ?
Cd1 N5 C29 C30 . . . . 1.9(4) ?
C27 C28 C29 N5 . . . . 1.0(6) ?
C27 C28 C29 C30 . . . . 178.8(4) ?
O3 N6 C30 C29 . . . . -179.0(3) ?
Cd1 N6 C30 C29 . . . . -16.7(4) ?
O3 N6 C30 C31 . . . . 2.5(5) ?
Cd1 N6 C30 C31 . . . . 164.8(3) ?
N5 C29 C30 N6 . . . . 9.7(5) ?
C28 C29 C30 N6 . . . . -168.2(4) ?
N5 C29 C30 C31 . . . . -171.7(3) ?
C28 C29 C30 C31 . . . . 10.4(5) ?
N6 C30 C31 C36 . . . . 61.6(5) ?
C29 C30 C31 C36 . . . . -116.9(4) ?
N6 C30 C31 C32 . . . . -121.4(4) ?
C29 C30 C31 C32 . . . . 60.1(5) ?
C36 C31 C32 C33 . . . . -0.1(6) ?
C30 C31 C32 C33 . . . . -177.1(4) ?
C31 C32 C33 C34 . . . . 1.6(7) ?
C32 C33 C34 C35 . . . . -1.7(7) ?
C33 C34 C35 C36 . . . . 0.4(8) ?
C32 C31 C36 C35 . . . . -1.2(6) ?
C30 C31 C36 C35 . . . . 175.8(4) ?
C34 C35 C36 C31 . . . . 1.0(7) ?
